data_2017805
loop_
_publ_author_name
'Landre, I. M. R.'
'Souza, T. E.'
'Corr\^ea, R. S.'
'Martins, F. T.'
'Doriguetto, A. C.'

_publ_section_title
;
 A monohydrate pseudopolymorph of 3,4-dihydroxybenzophenone and the role
 of water in the crystal assembly of benzophenones
;
_journal_coeditor_code FG3171
_journal_issue 9
_journal_name_full 'Acta Crystallographica Section C'
_journal_page_first o463
_journal_page_last o465
_journal_paper_doi 10.1107/S0108270110028544
_journal_volume 66
_journal_year 2010
_chemical_formula_iupac 'C13 H10 O3 , H2 O'
_chemical_formula_moiety 'C13 H10 O3 , H2 O'
_chemical_formula_sum 'C13 H12 O4'
_chemical_formula_weight 232.23
_chemical_name_common
;
3,4-dihydroxybenzophenone monohydrate
;
_chemical_name_systematic
;
(3,4-dihydroxyphenyl)(phenyl)methanone monohydrate
;
_space_group_IT_number 14
_symmetry_cell_setting monoclinic
_symmetry_space_group_name_Hall '-P 2yn'
_symmetry_space_group_name_H-M 'P 1 21/n 1'
_atom_sites_solution_hydrogens geom
_atom_sites_solution_primary direct
_atom_sites_solution_secondary difmap
_audit_creation_method 'WinGX routine CIF_UPDATE'
_cell_angle_alpha 90
_cell_angle_beta 95.393(2)
_cell_angle_gamma 90
_cell_formula_units_Z 4
_cell_length_a 4.29200(10)
_cell_length_b 23.2084(7)
_cell_length_c 11.4552(3)
_cell_measurement_reflns_used 2483
_cell_measurement_temperature 298(2)
_cell_measurement_theta_max 27.485
_cell_measurement_theta_min 0.407
_cell_volume 1136.01(5)
_computing_cell_refinement 'SCALEPACK (Otwinowski & Minor, 1997)'
_computing_data_collection 'COLLECT (Nonius, 2000)'
_computing_data_reduction
;
DENZO (Otwinowski & Minor, 1997) and SCALEPACK (Otwinowski & Minor,
1997)
;
_computing_molecular_graphics
;
ORTEP-3 for Windows (Farrugia, 1997) and Mercury (Macrae <i>et al.</i>,
2006)
;
_computing_publication_material 'WinGX (Farrugia, 1999)'
_computing_structure_refinement 'SHELXL97 (Sheldrick, 2008)'
_computing_structure_solution 'SHELXS97 (Sheldrick, 2008)'
_diffrn_ambient_temperature 298(2)
_diffrn_measured_fraction_theta_full 0.97
_diffrn_measured_fraction_theta_max 0.97
_diffrn_measurement_device '95mm CCD camera on \k-goniostat'
_diffrn_measurement_device_type 'Nonius KappaCCD area-detector'
_diffrn_measurement_method 'CCD rotation images, thick slices'
_diffrn_radiation_monochromator graphite
_diffrn_radiation_type MoK\a
_diffrn_radiation_wavelength 0.71073
_diffrn_reflns_av_R_equivalents 0.0324
_diffrn_reflns_limit_h_max 5
_diffrn_reflns_limit_h_min -5
_diffrn_reflns_limit_k_max 29
_diffrn_reflns_limit_k_min -29
_diffrn_reflns_limit_l_max 14
_diffrn_reflns_limit_l_min -14
_diffrn_reflns_number 4756
_diffrn_reflns_theta_full 27.11
_diffrn_reflns_theta_max 27.11
_diffrn_reflns_theta_min 2.5
_exptl_absorpt_coefficient_mu 0.101
_exptl_absorpt_correction_type none
_exptl_crystal_colour colourless
_exptl_crystal_density_diffrn 1.358
_exptl_crystal_density_method 'not measured'
_exptl_crystal_description prism
_exptl_crystal_F_000 488
_exptl_crystal_size_max 0.60
_exptl_crystal_size_mid 0.15
_exptl_crystal_size_min 0.09
_refine_diff_density_max 0.196
_refine_diff_density_min -0.162
_refine_ls_extinction_method none
_refine_ls_goodness_of_fit_ref 1.067
_refine_ls_hydrogen_treatment mixed
_refine_ls_matrix_type full
_refine_ls_number_parameters 159
_refine_ls_number_reflns 2444
_refine_ls_number_restraints 2
_refine_ls_restrained_S_all 1.069
_refine_ls_R_factor_all 0.0769
_refine_ls_R_factor_gt 0.0501
_refine_ls_shift/su_max 0
_refine_ls_shift/su_mean 0
_refine_ls_structure_factor_coef Fsqd
_refine_ls_weighting_details 'calc w = 1/[\s^2^(Fo^2^)+(0.0986P)^2^+0.0000P] where P=(Fo^2^+2Fc^2^)/3'
_refine_ls_weighting_scheme calc
_refine_ls_wR_factor_gt 0.1357
_refine_ls_wR_factor_ref 0.1577
_reflns_number_gt 1692
_reflns_number_total 2444
_reflns_threshold_expression I>2\s(I)
_cod_data_source_file fg3171.cif
_cod_data_source_block I
_cod_original_sg_symbol_H-M 'P 21/n'
_cod_database_code 2017805
_cod_database_fobs_code 2017805

loop_
_symmetry_equiv_pos_as_xyz
'x, y, z'
'-x+1/2, y+1/2, -z+1/2'
'-x, -y, -z'
'x-1/2, -y-1/2, z-1/2'

loop_
_atom_site_type_symbol
_atom_site_label
_atom_site_fract_x
_atom_site_fract_y
_atom_site_fract_z
_atom_site_U_iso_or_equiv
_atom_site_adp_type
_atom_site_calc_flag
_atom_site_refinement_flags
_atom_site_occupancy
_atom_site_disorder_assembly
_atom_site_disorder_group
C C1 0.6007(3) 0.28115(6) 0.68593(13) 0.0494(4) Uani d . 1 . .
C C2 0.7382(3) 0.29750(6) 0.58467(13) 0.0491(4) Uani d . 1 . .
H H2 0.8394 0.27 0.5427 0.059 Uiso calc R 1 . .
C C3 0.7248(3) 0.35352(6) 0.54704(12) 0.0465(4) Uani d . 1 . .
C C4 0.5614(3) 0.39440(6) 0.60748(13) 0.0493(4) Uani d . 1 . .
C C5 0.4238(4) 0.37831(7) 0.70710(13) 0.0547(4) Uani d . 1 . .
H H5 0.3159 0.4054 0.7475 0.066 Uiso calc R 1 . .
C C6 0.4467(4) 0.32225(7) 0.74635(13) 0.0549(4) Uani d . 1 . .
H H6 0.3576 0.3119 0.8143 0.066 Uiso calc R 1 . .
C C7 0.6235(4) 0.22207(6) 0.73364(13) 0.0535(4) Uani d . 1 . .
C C8 0.6543(3) 0.17132(6) 0.65680(12) 0.0508(4) Uani d . 1 . .
C C9 0.5074(3) 0.16865(7) 0.54319(13) 0.0553(4) Uani d . 1 . .
H H9 0.3957 0.2002 0.5117 0.066 Uiso calc R 1 . .
C C10 0.5274(4) 0.11913(7) 0.47726(15) 0.0642(5) Uani d . 1 . .
H H10 0.4234 0.1171 0.4024 0.077 Uiso calc R 1 . .
C C11 0.6998(4) 0.07285(7) 0.52163(16) 0.0702(5) Uani d . 1 . .
H H11 0.7168 0.0401 0.4759 0.084 Uiso calc R 1 . .
C C12 0.8472(5) 0.07488(7) 0.63341(17) 0.0737(5) Uani d . 1 . .
H H12 0.9635 0.0435 0.6631 0.088 Uiso calc R 1 . .
C C13 0.8233(4) 0.12357(7) 0.70198(15) 0.0621(5) Uani d . 1 . .
H H13 0.9198 0.1245 0.7781 0.075 Uiso calc R 1 . .
O O1 0.6130(3) 0.21489(5) 0.84058(10) 0.0723(4) Uani d . 1 . .
O O2 0.5506(3) 0.44891(5) 0.56491(10) 0.0612(4) Uani d . 1 . .
H H21 0.4124 0.4669 0.5937 0.092 Uiso calc R 1 . .
O O3 0.8637(2) 0.37325(4) 0.45200(9) 0.0571(4) Uani d . 1 . .
H H3 0.942 0.3461 0.4194 0.086 Uiso calc R 1 . .
O O4 0.1104(3) 0.51183(5) 0.64695(10) 0.0643(4) Uani d GD 1 . .
H H41 0.126 0.5468 0.6075 0.096 Uiso d GD 1 . .
H H42 -0.0909 0.4982 0.6296 0.096 Uiso d GD 1 . .

loop_
_atom_site_aniso_label
_atom_site_aniso_U_11
_atom_site_aniso_U_22
_atom_site_aniso_U_33
_atom_site_aniso_U_12
_atom_site_aniso_U_13
_atom_site_aniso_U_23
C1 0.0575(9) 0.0462(8) 0.0447(8) -0.0037(6) 0.0059(6) 0.0015(6)
C2 0.0586(9) 0.0430(8) 0.0458(8) -0.0006(6) 0.0063(6) 0.0003(6)
C3 0.0539(8) 0.0427(8) 0.0435(8) -0.0046(6) 0.0073(6) 0.0014(6)
C4 0.0560(8) 0.0402(8) 0.0518(8) -0.0013(6) 0.0047(6) 0.0022(6)
C5 0.0636(9) 0.0483(9) 0.0536(9) 0.0031(7) 0.0129(7) -0.0013(6)
C6 0.0649(9) 0.0545(9) 0.0465(8) -0.0051(7) 0.0120(7) 0.0019(7)
C7 0.0626(9) 0.0507(9) 0.0480(9) -0.0055(6) 0.0083(7) 0.0048(6)
C8 0.0582(9) 0.0435(8) 0.0516(9) -0.0042(6) 0.0100(7) 0.0060(6)
C9 0.0613(9) 0.0501(9) 0.0551(9) -0.0030(7) 0.0074(7) 0.0048(7)
C10 0.0751(11) 0.0619(11) 0.0558(10) -0.0130(8) 0.0075(8) -0.0024(8)
C11 0.0892(13) 0.0510(10) 0.0737(13) -0.0052(8) 0.0256(10) -0.0064(8)
C12 0.0918(13) 0.0549(11) 0.0764(12) 0.0131(9) 0.0186(10) 0.0098(9)
C13 0.0725(11) 0.0558(10) 0.0584(10) 0.0028(8) 0.0077(8) 0.0094(7)
O1 0.1144(10) 0.0567(8) 0.0474(7) -0.0051(6) 0.0153(6) 0.0082(5)
O2 0.0732(7) 0.0424(6) 0.0709(8) 0.0044(5) 0.0216(6) 0.0058(5)
O3 0.0774(8) 0.0423(6) 0.0545(7) 0.0022(5) 0.0217(5) 0.0051(4)
O4 0.0714(8) 0.0524(7) 0.0705(8) 0.0024(5) 0.0142(6) 0.0024(5)

loop_
_atom_type_symbol
_atom_type_description
_atom_type_scat_dispersion_real
_atom_type_scat_dispersion_imag
_atom_type_scat_source
C C 0.0033 0.0016 'International Tables Vol C Tables 4.2.6.8 and 6.1.1.4'
H H 0 0 'International Tables Vol C Tables 4.2.6.8 and 6.1.1.4'
O O 0.0106 0.006 'International Tables Vol C Tables 4.2.6.8 and 6.1.1.4'

loop_
_geom_angle_atom_site_label_1
_geom_angle_atom_site_label_2
_geom_angle_atom_site_label_3
_geom_angle_site_symmetry_1
_geom_angle_site_symmetry_3
_geom_angle
_geom_angle_publ_flag
C6 C1 C2 . . 119.05(13) ?
C6 C1 C7 . . 118.29(13) ?
C2 C1 C7 . . 122.63(13) ?
C3 C2 C1 . . 120.59(14) ?
C3 C2 H2 . . 119.7 ?
C1 C2 H2 . . 119.7 ?
O3 C3 C2 . . 124.03(13) ?
O3 C3 C4 . . 116.26(13) ?
C2 C3 C4 . . 119.71(13) ?
O2 C4 C5 . . 123.06(14) ?
O2 C4 C3 . . 117.15(13) ?
C5 C4 C3 . . 119.79(14) ?
C6 C5 C4 . . 120.07(14) ?
C6 C5 H5 . . 120 ?
C4 C5 H5 . . 120 ?
C5 C6 C1 . . 120.75(14) ?
C5 C6 H6 . . 119.6 ?
C1 C6 H6 . . 119.6 ?
O1 C7 C1 . . 118.86(13) ?
O1 C7 C8 . . 119.51(13) ?
C1 C7 C8 . . 121.62(13) ?
C9 C8 C13 . . 118.99(14) ?
C9 C8 C7 . . 122.12(13) ?
C13 C8 C7 . . 118.82(14) ?
C10 C9 C8 . . 120.09(15) ?
C10 C9 H9 . . 120 ?
C8 C9 H9 . . 120 ?
C11 C10 C9 . . 120.43(17) ?
C11 C10 H10 . . 119.8 ?
C9 C10 H10 . . 119.8 ?
C10 C11 C12 . . 120.16(17) ?
C10 C11 H11 . . 119.9 ?
C12 C11 H11 . . 119.9 ?
C11 C12 C13 . . 120.26(17) ?
C11 C12 H12 . . 119.9 ?
C13 C12 H12 . . 119.9 ?
C12 C13 C8 . . 120.03(17) ?
C12 C13 H13 . . 120 ?
C8 C13 H13 . . 120 ?
C4 O2 H21 . . 109.5 ?
C3 O3 H3 . . 109.5 ?
H41 O4 H42 . . 107.5 ?

loop_
_geom_bond_atom_site_label_1
_geom_bond_atom_site_label_2
_geom_bond_site_symmetry_2
_geom_bond_distance
_geom_bond_publ_flag
C1 C6 . 1.383(2) ?
C1 C2 . 1.4023(19) ?
C1 C7 . 1.476(2) ?
C2 C3 . 1.3694(19) ?
C2 H2 . 0.93 ?
C3 O3 . 1.3682(16) ?
C3 C4 . 1.401(2) ?
C4 O2 . 1.3550(17) ?
C4 C5 . 1.385(2) ?
C5 C6 . 1.377(2) ?
C5 H5 . 0.93 ?
C6 H6 . 0.93 ?
C7 O1 . 1.2413(17) ?
C7 C8 . 1.484(2) ?
C8 C9 . 1.3932(19) ?
C8 C13 . 1.397(2) ?
C9 C10 . 1.382(2) ?
C9 H9 . 0.93 ?
C10 C11 . 1.374(2) ?
C10 H10 . 0.93 ?
C11 C12 . 1.375(2) ?
C11 H11 . 0.93 ?
C12 C13 . 1.385(2) ?
C12 H12 . 0.93 ?
C13 H13 . 0.93 ?
O2 H21 . 0.82 ?
O3 H3 . 0.82 ?
O4 H41 . 0.9336 ?
O4 H42 . 0.9239 ?

loop_
_geom_hbond_atom_site_label_D
_geom_hbond_atom_site_label_H
_geom_hbond_atom_site_label_A
_geom_hbond_site_symmetry_A
_geom_hbond_distance_DH
_geom_hbond_distance_HA
_geom_hbond_distance_DA
_geom_hbond_angle_DHA
_geom_hbond_publ_flag
O2 H21 O4 . 0.82 1.81 2.6302(15) 174.7 yes
O3 H3 O1 4_665 0.82 1.87 2.6861(14) 178.1 yes
O4 H41 O3 3_666 0.93 1.98 2.9043(14) 170.4 yes
O4 H42 O2 1_455 0.92 2 2.8922(16) 161 yes

loop_
_geom_torsion_atom_site_label_1
_geom_torsion_atom_site_label_2
_geom_torsion_atom_site_label_3
_geom_torsion_atom_site_label_4
_geom_torsion_site_symmetry_1
_geom_torsion_site_symmetry_2
_geom_torsion_site_symmetry_3
_geom_torsion_site_symmetry_4
_geom_torsion
_geom_torsion_publ_flag
C6 C1 C2 C3 . . . . 1.0(2) ?
C7 C1 C2 C3 . . . . -176.58(14) ?
C1 C2 C3 O3 . . . . 177.29(13) ?
C1 C2 C3 C4 . . . . -2.6(2) ?
O3 C3 C4 O2 . . . . 1.4(2) ?
C2 C3 C4 O2 . . . . -178.68(13) ?
O3 C3 C4 C5 . . . . -177.70(13) ?
C2 C3 C4 C5 . . . . 2.2(2) ?
O2 C4 C5 C6 . . . . -179.27(13) ?
C3 C4 C5 C6 . . . . -0.2(2) ?
C4 C5 C6 C1 . . . . -1.4(2) ?
C2 C1 C6 C5 . . . . 1.0(2) ?
C7 C1 C6 C5 . . . . 178.70(14) ?
C6 C1 C7 O1 . . . . -25.9(2) ?
C2 C1 C7 O1 . . . . 151.72(16) ?
C6 C1 C7 C8 . . . . 153.25(14) ?
C2 C1 C7 C8 . . . . -29.1(2) ?
O1 C7 C8 C9 . . . . 144.32(16) ?
C1 C7 C8 C9 . . . . -34.8(2) ?
O1 C7 C8 C13 . . . . -32.4(2) ?
C1 C7 C8 C13 . . . . 148.41(15) ?
C13 C8 C9 C10 . . . . 0.6(2) ?
C7 C8 C9 C10 . . . . -176.13(14) ?
C8 C9 C10 C11 . . . . -2.0(2) ?
C9 C10 C11 C12 . . . . 1.8(3) ?
C10 C11 C12 C13 . . . . -0.1(3) ?
C11 C12 C13 C8 . . . . -1.3(3) ?
C9 C8 C13 C12 . . . . 1.1(2) ?
C7 C8 C13 C12 . . . . 177.90(14) ?

loop_
_cod_related_entry_id
_cod_related_entry_database
_cod_related_entry_code
1 ChemSpider 30654259
